data_7056833
loop_
_publ_author_name
'Kumar, Robin'
'Kishan, Ram'
'Thomas, Jisha Mary'
'Chinnappan, Sivasankar'
'Thirupathi, Natesan'

_publ_section_title
;
 Probing the factors that influence the conformation of a guanidinato
 ligand in [(\h5-C5Me5)M(NN)X] (NN = chelating
 N,N&#x2032;,N&#x2032;&#x2032;-tri(o-substituted
 aryl)guanidinate(1&#x2212;); X = chloro, azido and triazolato)
;
_journal_issue 3
_journal_name_full 'New Journal of Chemistry'
_journal_page_first 1853
_journal_paper_doi 10.1039/C7NJ03766J
_journal_volume 42
_journal_year 2018
_chemical_formula_moiety 'C32 H37 Cl Ir N3 O3'
_chemical_formula_sum 'C32 H37 Cl Ir N3 O3'
_chemical_formula_weight 739.29
_space_group_crystal_system monoclinic
_space_group_IT_number 4
_space_group_name_Hall 'P 2yb'
_space_group_name_H-M_alt 'P 1 21 1'
_symmetry_space_group_name_Hall 'P 2yb'
_symmetry_space_group_name_H-M 'P 1 21 1'
_atom_sites_solution_hydrogens geom
_audit_creation_method SHELXL-2017/1
_audit_update_record
;
2017-12-18 deposited with the CCDC.
2017-12-19 downloaded from the CCDC.
;
_cell_angle_alpha 90
_cell_angle_beta 96.644(14)
_cell_angle_gamma 90
_cell_formula_units_Z 2
_cell_length_a 8.0190(13)
_cell_length_b 15.4071(12)
_cell_length_c 12.3484(18)
_cell_measurement_reflns_used 8984
_cell_measurement_temperature 298(2)
_cell_measurement_theta_max 32.3694
_cell_measurement_theta_min 3.2223
_cell_volume 1515.4(4)
_computing_cell_refinement 'CrysAlisPro, Oxford Diffraction Ltd.'
_computing_data_collection 'CrysAlisPro, Oxford Diffraction Ltd.'
_computing_data_reduction 'CrysAlisPro, Oxford Diffraction Ltd.'
_computing_molecular_graphics Olex2
_computing_publication_material 'WINGX 2014'
_computing_structure_refinement 'SHELXL-2017/1 (Sheldrick, 2017)'
_computing_structure_solution 'SHELXS-2016 (Sheldrick, 2016)'
_diffrn_ambient_temperature 298(2)
_diffrn_detector_area_resol_mean 15.9853
_diffrn_measured_fraction_theta_full 0.999
_diffrn_measured_fraction_theta_max 0.999
_diffrn_measurement_device_type 'Xcalibur, Sapphire3'
_diffrn_measurement_method '\w scans'
_diffrn_radiation_type MoK\a
_diffrn_radiation_wavelength 0.71073
_diffrn_reflns_av_R_equivalents 0.0560
_diffrn_reflns_av_unetI/netI 0.0575
_diffrn_reflns_Laue_measured_fraction_full 0.999
_diffrn_reflns_Laue_measured_fraction_max 0.999
_diffrn_reflns_limit_h_max 10
_diffrn_reflns_limit_h_min -10
_diffrn_reflns_limit_k_max 19
_diffrn_reflns_limit_k_min -19
_diffrn_reflns_limit_l_max 15
_diffrn_reflns_limit_l_min -15
_diffrn_reflns_number 21582
_diffrn_reflns_point_group_measured_fraction_full 0.999
_diffrn_reflns_point_group_measured_fraction_max 0.999
_diffrn_reflns_theta_full 25.242
_diffrn_reflns_theta_max 26.361
_diffrn_reflns_theta_min 2.879
_diffrn_source 'Enhance (Mo) X-ray Source'
_exptl_absorpt_coefficient_mu 4.530
_exptl_absorpt_correction_T_max 1.00000
_exptl_absorpt_correction_T_min 0.47881
_exptl_absorpt_correction_type multi-scan
_exptl_absorpt_process_details
;
CrysAlisPro, Oxford Diffraction Ltd.,
Version 1.171.34.40 (release 27-08-2010 CrysAlis171 .NET)
(compiled Aug 27 2010,11:50:40)
Empirical absorption correction using spherical harmonics,
 implemented in SCALE3 ABSPACK scaling algorithm.
;
_exptl_crystal_colour Orange
_exptl_crystal_density_diffrn 1.620
_exptl_crystal_density_method 'not measured'
_exptl_crystal_description Needle
_exptl_crystal_F_000 736
_exptl_crystal_size_max 0.020
_exptl_crystal_size_mid 0.020
_exptl_crystal_size_min 0.010
_refine_diff_density_max 0.959
_refine_diff_density_min -0.468
_refine_diff_density_rms 0.086
_refine_ls_abs_structure_details
;
 Flack x determined using 2415 quotients [(I+)-(I-)]/[(I+)+(I-)]
 (Parsons, Flack and Wagner, Acta Cryst. B69 (2013) 249-259).
;
_refine_ls_abs_structure_Flack -0.027(5)
_refine_ls_extinction_method none
_refine_ls_goodness_of_fit_ref 1.016
_refine_ls_hydrogen_treatment constr
_refine_ls_matrix_type full
_refine_ls_number_parameters 369
_refine_ls_number_reflns 6190
_refine_ls_number_restraints 1
_refine_ls_restrained_S_all 1.016
_refine_ls_R_factor_all 0.0371
_refine_ls_R_factor_gt 0.0321
_refine_ls_shift/su_max 0.001
_refine_ls_shift/su_mean 0.000
_refine_ls_structure_factor_coef Fsqd
_refine_ls_weighting_details 'w=1/[\s^2^(Fo^2^)+(0.0161P)^2^] where P=(Fo^2^+2Fc^2^)/3'
_refine_ls_weighting_scheme calc
_refine_ls_wR_factor_gt 0.0531
_refine_ls_wR_factor_ref 0.0559
_reflns_Friedel_coverage 0.925
_reflns_Friedel_fraction_full 0.999
_reflns_Friedel_fraction_max 0.999
_reflns_number_gt 5644
_reflns_number_total 6190
_reflns_threshold_expression 'I > 2\s(I)'
_cod_data_source_file c7nj03766j2.cif
_cod_data_source_block 12
_cod_depositor_comments 'Adding full bibliography for 7056828--7056838.cif.'
_cod_database_code 7056833
_shelx_shelxl_version_number 2017/1
_shelx_space_group_comment
;
The symmetry employed for this shelxl refinement is uniquely defined
by the following loop, which should always be used as a source of
symmetry information in preference to the above space-group names.
They are only intended as comments.
;
_shelx_estimated_absorpt_t_min 0.915
_shelx_estimated_absorpt_t_max 0.956

loop_
_space_group_symop_operation_xyz
'x, y, z'
'-x, y+1/2, -z'

loop_
_atom_site_label
_atom_site_type_symbol
_atom_site_fract_x
_atom_site_fract_y
_atom_site_fract_z
_atom_site_U_iso_or_equiv
_atom_site_adp_type
_atom_site_occupancy
_atom_site_site_symmetry_order
_atom_site_calc_flag
_atom_site_refinement_flags_posn
_atom_site_refinement_flags_adp
Ir1 Ir 0.61031(3) 0.23386(3) 0.15897(2) 0.02854(8) Uani 1 1 d . .
Cl1 Cl 0.8804(3) 0.30207(13) 0.20070(18) 0.0422(5) Uani 1 1 d . .
N1 N 0.7417(8) 0.1209(4) 0.1188(5) 0.0287(15) Uani 1 1 d . .
N2 N 0.6956(8) 0.1480(4) 0.2845(5) 0.0328(16) Uani 1 1 d . .
N3 N 0.8755(8) 0.0266(4) 0.2558(5) 0.0365(16) Uani 1 1 d . .
H3 H 0.901128 -0.008544 0.206142 0.044 Uiso 1 1 calc R U
O1 O 0.8370(7) -0.0495(3) 0.0576(5) 0.0450(15) Uani 1 1 d . .
O2 O 0.5422(8) 0.0034(4) 0.3496(5) 0.0535(17) Uani 1 1 d . .
O3 O 0.8617(8) -0.1355(4) 0.3252(5) 0.0582(19) Uani 1 1 d . .
C1 C 0.7727(9) 0.0944(5) 0.2224(6) 0.0299(18) Uani 1 1 d . .
C2 C 0.8232(9) 0.1018(5) 0.0275(6) 0.0306(18) Uani 1 1 d . .
C3 C 0.8694(10) 0.0197(5) -0.0070(7) 0.0345(19) Uani 1 1 d . .
C4 C 0.9361(11) 0.0091(6) -0.1041(8) 0.050(2) Uani 1 1 d . .
H4 H 0.969228 -0.045891 -0.124315 0.061 Uiso 1 1 calc R U
C5 C 0.9544(13) 0.0784(7) -0.1714(8) 0.059(3) Uani 1 1 d . .
H5 H 0.998994 0.070622 -0.236928 0.071 Uiso 1 1 calc R U
C6 C 0.9066(11) 0.1590(6) -0.1412(7) 0.051(2) Uani 1 1 d . .
H6 H 0.916591 0.206168 -0.186954 0.061 Uiso 1 1 calc R U
C7 C 0.8434(10) 0.1706(5) -0.0432(6) 0.038(2) Uani 1 1 d . .
H7 H 0.813280 0.226222 -0.023485 0.046 Uiso 1 1 calc R U
C8 C 0.9268(12) -0.1283(6) 0.0461(9) 0.058(3) Uani 1 1 d . .
H8A H 0.899164 -0.150708 -0.026274 0.087 Uiso 1 1 calc R U
H8B H 0.896504 -0.170038 0.098156 0.087 Uiso 1 1 calc R U
H8C H 1.045273 -0.117172 0.058759 0.087 Uiso 1 1 calc R U
C9 C 0.6587(10) 0.1397(5) 0.3924(6) 0.0315(18) Uani 1 1 d . .
C10 C 0.5798(10) 0.0648(6) 0.4261(7) 0.039(2) Uani 1 1 d . .
C11 C 0.5437(13) 0.0598(7) 0.5336(8) 0.060(3) Uani 1 1 d . .
H11 H 0.493065 0.010234 0.557871 0.073 Uiso 1 1 calc R U
C12 C 0.5826(14) 0.1279(8) 0.6038(8) 0.069(3) Uani 1 1 d . .
H12 H 0.557356 0.123594 0.675252 0.083 Uiso 1 1 calc R U
C13 C 0.6567(12) 0.2009(6) 0.5720(8) 0.056(3) Uani 1 1 d . .
H13 H 0.683008 0.246058 0.620965 0.067 Uiso 1 1 calc R U
C14 C 0.6934(10) 0.2074(5) 0.4636(6) 0.043(2) Uani 1 1 d . .
H14 H 0.741479 0.257981 0.440096 0.052 Uiso 1 1 calc R U
C15 C 0.4500(15) -0.0706(7) 0.3782(10) 0.085(4) Uani 1 1 d . .
H15A H 0.436800 -0.110387 0.317971 0.128 Uiso 1 1 calc R U
H15B H 0.341399 -0.052601 0.395255 0.128 Uiso 1 1 calc R U
H15C H 0.509528 -0.098597 0.440483 0.128 Uiso 1 1 calc R U
C16 C 0.9434(11) 0.0086(6) 0.3637(7) 0.036(2) Uani 1 1 d . .
C17 C 0.9351(11) -0.0779(6) 0.4013(8) 0.040(2) Uani 1 1 d . .
C18 C 1.0017(15) -0.0975(7) 0.5070(9) 0.053(3) Uani 1 1 d . .
H18 H 0.995329 -0.153991 0.532741 0.064 Uiso 1 1 calc R U
C19 C 1.0771(13) -0.0343(8) 0.5741(9) 0.059(3) Uani 1 1 d . .
H19 H 1.120611 -0.047980 0.645187 0.070 Uiso 1 1 calc R U
C20 C 1.0880(13) 0.0484(7) 0.5367(9) 0.049(3) Uani 1 1 d . .
H20 H 1.140978 0.090731 0.582161 0.059 Uiso 1 1 calc R U
C21 C 1.0219(11) 0.0702(6) 0.4326(8) 0.040(2) Uani 1 1 d . .
H21 H 1.030207 0.127072 0.408425 0.048 Uiso 1 1 calc R U
C22 C 0.8383(15) -0.2206(6) 0.3613(9) 0.075(3) Uani 1 1 d . .
H22A H 0.776028 -0.253268 0.304025 0.113 Uiso 1 1 calc R U
H22B H 0.777296 -0.219207 0.423747 0.113 Uiso 1 1 calc R U
H22C H 0.945604 -0.247428 0.380794 0.113 Uiso 1 1 calc R U
C23 C 0.3456(9) 0.2158(6) 0.1377(8) 0.042(3) Uani 1 1 d . .
C24 C 0.4039(8) 0.2316(11) 0.0340(6) 0.047(2) Uani 1 1 d . .
C25 C 0.4800(11) 0.3150(6) 0.0348(7) 0.047(2) Uani 1 1 d . .
C26 C 0.4671(11) 0.3530(5) 0.1403(8) 0.046(2) Uani 1 1 d . .
C27 C 0.3828(11) 0.2935(6) 0.2028(7) 0.044(2) Uani 1 1 d . .
C28 C 0.2495(13) 0.1392(7) 0.1695(12) 0.088(4) Uani 1 1 d . .
H28A H 0.271732 0.090461 0.124991 0.132 Uiso 1 1 calc R U
H28B H 0.131587 0.152194 0.159322 0.132 Uiso 1 1 calc R U
H28C H 0.282947 0.125606 0.244753 0.132 Uiso 1 1 calc R U
C29 C 0.3868(14) 0.1698(8) -0.0592(10) 0.095(4) Uani 1 1 d . .
H29A H 0.457758 0.188102 -0.112438 0.143 Uiso 1 1 calc R U
H29B H 0.272189 0.168649 -0.091733 0.143 Uiso 1 1 calc R U
H29C H 0.419607 0.112799 -0.033549 0.143 Uiso 1 1 calc R U
C30 C 0.5459(15) 0.3604(8) -0.0596(10) 0.098(5) Uani 1 1 d . .
H30A H 0.653651 0.385354 -0.035923 0.147 Uiso 1 1 calc R U
H30B H 0.469216 0.405511 -0.086272 0.147 Uiso 1 1 calc R U
H30C H 0.556685 0.319369 -0.116877 0.147 Uiso 1 1 calc R U
C31 C 0.5243(14) 0.4419(6) 0.1759(12) 0.093(5) Uani 1 1 d . .
H31A H 0.561467 0.441360 0.252672 0.139 Uiso 1 1 calc R U
H31B H 0.432809 0.481974 0.161383 0.139 Uiso 1 1 calc R U
H31C H 0.615213 0.459341 0.136660 0.139 Uiso 1 1 calc R U
C32 C 0.3342(14) 0.3069(9) 0.3153(8) 0.094(4) Uani 1 1 d . .
H32A H 0.351254 0.253952 0.356119 0.141 Uiso 1 1 calc R U
H32B H 0.218038 0.323206 0.310515 0.141 Uiso 1 1 calc R U
H32C H 0.402130 0.351999 0.351292 0.141 Uiso 1 1 calc R U

loop_
_atom_site_aniso_label
_atom_site_aniso_U_11
_atom_site_aniso_U_22
_atom_site_aniso_U_33
_atom_site_aniso_U_23
_atom_site_aniso_U_13
_atom_site_aniso_U_12
Ir1 0.03125(14) 0.02577(14) 0.02876(14) 0.0013(2) 0.00411(10) 0.0023(2)
Cl1 0.0390(12) 0.0378(12) 0.0496(13) 0.0011(10) 0.0039(10) -0.0076(10)
N1 0.037(4) 0.027(4) 0.022(3) 0.003(3) 0.007(3) 0.001(3)
N2 0.043(4) 0.029(4) 0.028(4) 0.006(3) 0.010(3) 0.006(3)
N3 0.049(4) 0.029(4) 0.031(4) 0.002(3) 0.006(3) 0.015(3)
O1 0.056(4) 0.030(3) 0.050(4) -0.007(3) 0.013(3) 0.005(3)
O2 0.072(5) 0.039(4) 0.053(4) -0.001(3) 0.019(3) -0.013(3)
O3 0.091(5) 0.031(4) 0.051(4) 0.008(3) 0.002(4) -0.005(3)
C1 0.031(4) 0.026(4) 0.034(5) 0.002(3) 0.009(4) -0.004(3)
C2 0.029(4) 0.035(5) 0.027(4) -0.004(3) 0.003(3) -0.001(4)
C3 0.038(5) 0.029(4) 0.037(5) -0.005(4) 0.002(4) -0.001(4)
C4 0.057(6) 0.044(6) 0.051(6) -0.017(5) 0.011(5) 0.005(5)
C5 0.072(7) 0.066(7) 0.045(6) -0.009(5) 0.027(5) -0.009(6)
C6 0.071(7) 0.057(6) 0.029(5) 0.003(4) 0.019(5) -0.004(5)
C7 0.041(5) 0.041(5) 0.032(5) -0.001(4) 0.004(4) 0.003(4)
C8 0.057(6) 0.037(5) 0.079(8) -0.003(5) 0.008(5) 0.012(5)
C9 0.035(5) 0.029(4) 0.030(4) 0.003(3) 0.004(4) 0.005(4)
C10 0.041(5) 0.039(5) 0.038(5) 0.007(4) 0.013(4) 0.008(4)
C11 0.079(8) 0.057(7) 0.050(7) 0.013(6) 0.027(6) 0.006(6)
C12 0.098(9) 0.082(9) 0.031(6) 0.007(6) 0.028(6) 0.021(7)
C13 0.081(7) 0.046(6) 0.040(5) -0.013(4) 0.007(5) 0.010(5)
C14 0.055(5) 0.037(6) 0.036(5) -0.004(4) 0.004(4) 0.005(4)
C15 0.116(10) 0.051(7) 0.097(10) 0.002(7) 0.045(8) -0.033(7)
C16 0.040(5) 0.032(5) 0.037(5) 0.006(4) 0.009(4) 0.006(4)
C17 0.046(6) 0.033(5) 0.042(6) 0.006(4) 0.012(5) 0.011(4)
C18 0.077(8) 0.038(6) 0.045(7) 0.020(5) 0.009(6) 0.017(6)
C19 0.059(7) 0.072(8) 0.042(6) 0.009(6) -0.002(6) 0.023(6)
C20 0.062(7) 0.051(7) 0.034(6) -0.003(5) 0.002(6) 0.007(5)
C21 0.040(5) 0.037(5) 0.043(6) 0.001(5) 0.004(5) 0.004(4)
C22 0.104(9) 0.035(6) 0.086(9) 0.010(6) 0.009(7) -0.008(6)
C23 0.022(4) 0.040(8) 0.063(6) 0.006(5) 0.002(4) 0.006(4)
C24 0.039(4) 0.054(5) 0.044(4) -0.018(8) -0.011(3) 0.019(8)
C25 0.042(5) 0.058(6) 0.039(5) 0.013(5) 0.003(4) 0.021(5)
C26 0.037(5) 0.030(5) 0.069(7) -0.004(5) -0.009(5) 0.015(4)
C27 0.033(5) 0.057(6) 0.041(5) -0.001(5) 0.004(4) 0.022(5)
C28 0.054(7) 0.071(8) 0.138(13) 0.032(8) 0.006(8) -0.007(6)
C29 0.078(8) 0.121(10) 0.078(9) -0.052(8) -0.023(7) 0.037(8)
C30 0.083(9) 0.125(11) 0.090(9) 0.077(9) 0.027(7) 0.047(8)
C31 0.073(8) 0.033(6) 0.164(14) -0.011(7) -0.016(8) 0.016(6)
C32 0.067(7) 0.168(13) 0.049(7) -0.019(8) 0.020(6) 0.046(8)

loop_
_atom_type_symbol
_atom_type_description
_atom_type_scat_dispersion_real
_atom_type_scat_dispersion_imag
_atom_type_scat_source
C C 0.0033 0.0016 'International Tables Vol C Tables 4.2.6.8 and 6.1.1.4'
H H 0.0000 0.0000 'International Tables Vol C Tables 4.2.6.8 and 6.1.1.4'
N N 0.0061 0.0033 'International Tables Vol C Tables 4.2.6.8 and 6.1.1.4'
O O 0.0106 0.0060 'International Tables Vol C Tables 4.2.6.8 and 6.1.1.4'
Cl Cl 0.1484 0.1585 'International Tables Vol C Tables 4.2.6.8 and 6.1.1.4'
Ir Ir -1.4442 7.9887 'International Tables Vol C Tables 4.2.6.8 and 6.1.1.4'

loop_
_geom_angle_atom_site_label_1
_geom_angle_atom_site_label_2
_geom_angle_atom_site_label_3
_geom_angle
N2 Ir1 N1 61.7(2)
N2 Ir1 C23 104.2(3)
N1 Ir1 C23 112.3(3)
N2 Ir1 C24 133.4(5)
N1 Ir1 C24 100.5(4)
C23 Ir1 C24 39.4(3)
N2 Ir1 C25 170.1(3)
N1 Ir1 C25 121.5(3)
C23 Ir1 C25 66.0(4)
C24 Ir1 C25 38.8(5)
N2 Ir1 C26 137.7(3)
N1 Ir1 C26 160.5(3)
C23 Ir1 C26 65.7(3)
C24 Ir1 C26 65.0(5)
C25 Ir1 C26 39.0(3)
N2 Ir1 C27 107.2(3)
N1 Ir1 C27 149.5(3)
C23 Ir1 C27 39.6(3)
C24 Ir1 C27 65.3(3)
C25 Ir1 C27 65.1(3)
C26 Ir1 C27 38.3(3)
N2 Ir1 Cl1 84.74(18)
N1 Ir1 Cl1 87.09(17)
C23 Ir1 Cl1 160.6(3)
C24 Ir1 Cl1 140.1(4)
C25 Ir1 Cl1 104.4(3)
C26 Ir1 Cl1 96.1(2)
C27 Ir1 Cl1 121.6(3)
N2 Ir1 C1 30.7(2)
N1 Ir1 C1 31.1(2)
C23 Ir1 C1 112.9(3)
C24 Ir1 C1 121.9(5)
C25 Ir1 C1 152.1(3)
C26 Ir1 C1 168.4(3)
C27 Ir1 C1 133.3(3)
Cl1 Ir1 C1 83.62(17)
C1 N1 C2 130.8(7)
C1 N1 Ir1 94.0(5)
C2 N1 Ir1 130.7(5)
C1 N2 C9 130.9(6)
C1 N2 Ir1 95.7(5)
C9 N2 Ir1 132.4(5)
C1 N3 C16 126.2(7)
C1 N3 H3 116.9
C16 N3 H3 116.9
C3 O1 C8 118.1(7)
C10 O2 C15 118.0(8)
C17 O3 C22 116.6(7)
N2 C1 N1 108.3(6)
N2 C1 N3 127.4(7)
N1 C1 N3 124.1(7)
N2 C1 Ir1 53.6(4)
N1 C1 Ir1 54.9(4)
N3 C1 Ir1 173.1(6)
C7 C2 C3 116.3(7)
C7 C2 N1 116.3(7)
C3 C2 N1 126.9(7)
O1 C3 C4 122.0(8)
O1 C3 C2 116.8(7)
C4 C3 C2 121.1(8)
C5 C4 C3 120.9(9)
C5 C4 H4 119.6
C3 C4 H4 119.6
C6 C5 C4 119.4(9)
C6 C5 H5 120.3
C4 C5 H5 120.3
C5 C6 C7 120.2(9)
C5 C6 H6 119.9
C7 C6 H6 119.9
C6 C7 C2 122.1(8)
C6 C7 H7 118.9
C2 C7 H7 118.9
O1 C8 H8A 109.5
O1 C8 H8B 109.5
H8A C8 H8B 109.5
O1 C8 H8C 109.5
H8A C8 H8C 109.5
H8B C8 H8C 109.5
C14 C9 C10 120.0(8)
C14 C9 N2 119.3(7)
C10 C9 N2 120.6(7)
O2 C10 C11 125.1(8)
O2 C10 C9 116.2(7)
C11 C10 C9 118.7(9)
C12 C11 C10 120.1(10)
C12 C11 H11 120.0
C10 C11 H11 120.0
C13 C12 C11 121.9(9)
C13 C12 H12 119.1
C11 C12 H12 119.1
C12 C13 C14 118.9(8)
C12 C13 H13 120.5
C14 C13 H13 120.5
C9 C14 C13 120.4(8)
C9 C14 H14 119.8
C13 C14 H14 119.8
O2 C15 H15A 109.5
O2 C15 H15B 109.5
H15A C15 H15B 109.5
O2 C15 H15C 109.5
H15A C15 H15C 109.5
H15B C15 H15C 109.5
C21 C16 N3 123.3(8)
C21 C16 C17 118.8(9)
N3 C16 C17 117.9(8)
O3 C17 C18 126.3(9)
O3 C17 C16 114.6(8)
C18 C17 C16 119.2(9)
C19 C18 C17 120.6(10)
C19 C18 H18 119.7
C17 C18 H18 119.7
C20 C19 C18 120.0(10)
C20 C19 H19 120.0
C18 C19 H19 120.0
C19 C20 C21 120.9(10)
C19 C20 H20 119.6
C21 C20 H20 119.6
C20 C21 C16 120.6(9)
C20 C21 H21 119.7
C16 C21 H21 119.7
O3 C22 H22A 109.5
O3 C22 H22B 109.5
H22A C22 H22B 109.5
O3 C22 H22C 109.5
H22A C22 H22C 109.5
H22B C22 H22C 109.5
C24 C23 C27 106.7(9)
C24 C23 C28 127.1(11)
C27 C23 C28 126.0(10)
C24 C23 Ir1 70.4(4)
C27 C23 Ir1 71.7(5)
C28 C23 Ir1 127.7(7)
C25 C24 C23 109.4(9)
C25 C24 C29 125.8(10)
C23 C24 C29 124.9(13)
C25 C24 Ir1 71.5(5)
C23 C24 Ir1 70.2(4)
C29 C24 Ir1 124.4(7)
C24 C25 C26 107.3(8)
C24 C25 C30 127.1(10)
C26 C25 C30 125.4(10)
C24 C25 Ir1 69.7(5)
C26 C25 Ir1 70.9(5)
C30 C25 Ir1 129.5(7)
C27 C26 C25 108.6(8)
C27 C26 C31 125.5(10)
C25 C26 C31 125.9(10)
C27 C26 Ir1 71.0(5)
C25 C26 Ir1 70.1(5)
C31 C26 Ir1 127.2(6)
C26 C27 C23 108.1(7)
C26 C27 C32 127.4(10)
C23 C27 C32 124.5(10)
C26 C27 Ir1 70.7(5)
C23 C27 Ir1 68.7(5)
C32 C27 Ir1 127.3(7)
C23 C28 H28A 109.5
C23 C28 H28B 109.5
H28A C28 H28B 109.5
C23 C28 H28C 109.5
H28A C28 H28C 109.5
H28B C28 H28C 109.5
C24 C29 H29A 109.5
C24 C29 H29B 109.5
H29A C29 H29B 109.5
C24 C29 H29C 109.5
H29A C29 H29C 109.5
H29B C29 H29C 109.5
C25 C30 H30A 109.5
C25 C30 H30B 109.5
H30A C30 H30B 109.5
C25 C30 H30C 109.5
H30A C30 H30C 109.5
H30B C30 H30C 109.5
C26 C31 H31A 109.5
C26 C31 H31B 109.5
H31A C31 H31B 109.5
C26 C31 H31C 109.5
H31A C31 H31C 109.5
H31B C31 H31C 109.5
C27 C32 H32A 109.5
C27 C32 H32B 109.5
H32A C32 H32B 109.5
C27 C32 H32C 109.5
H32A C32 H32C 109.5
H32B C32 H32C 109.5

loop_
_geom_bond_atom_site_label_1
_geom_bond_atom_site_label_2
_geom_bond_distance
Ir1 N2 2.092(6)
Ir1 N1 2.122(6)
Ir1 C23 2.126(7)
Ir1 C24 2.129(6)
Ir1 C25 2.153(8)
Ir1 C26 2.163(8)
Ir1 C27 2.167(8)
Ir1 Cl1 2.409(2)
Ir1 C1 2.587(8)
N1 C1 1.339(9)
N1 C2 1.399(9)
N2 C1 1.328(9)
N2 C9 1.403(9)
N3 C1 1.365(9)
N3 C16 1.407(10)
N3 H3 0.8600
O1 C3 1.375(9)
O1 C8 1.427(9)
O2 C10 1.346(10)
O2 C15 1.426(10)
O3 C17 1.374(11)
O3 C22 1.405(10)
C2 C7 1.394(11)
C2 C3 1.398(10)
C3 C4 1.379(11)
C4 C5 1.372(13)
C4 H4 0.9300
C5 C6 1.363(12)
C5 H5 0.9300
C6 C7 1.376(11)
C6 H6 0.9300
C7 H7 0.9300
C8 H8A 0.9600
C8 H8B 0.9600
C8 H8C 0.9600
C9 C14 1.373(10)
C9 C10 1.402(11)
C10 C11 1.393(12)
C11 C12 1.374(14)
C11 H11 0.9300
C12 C13 1.352(13)
C12 H12 0.9300
C13 C14 1.407(12)
C13 H13 0.9300
C14 H14 0.9300
C15 H15A 0.9600
C15 H15B 0.9600
C15 H15C 0.9600
C16 C21 1.378(12)
C16 C17 1.415(12)
C17 C18 1.385(13)
C18 C19 1.373(14)
C18 H18 0.9300
C19 C20 1.363(14)
C19 H19 0.9300
C20 C21 1.375(13)
C20 H20 0.9300
C21 H21 0.9300
C22 H22A 0.9600
C22 H22B 0.9600
C22 H22C 0.9600
C23 C24 1.434(11)
C23 C27 1.454(12)
C23 C28 1.487(13)
C24 C25 1.422(16)
C24 C29 1.488(14)
C25 C26 1.442(13)
C25 C30 1.507(13)
C26 C27 1.419(13)
C26 C31 1.494(12)
C27 C32 1.500(12)
C28 H28A 0.9600
C28 H28B 0.9600
C28 H28C 0.9600
C29 H29A 0.9600
C29 H29B 0.9600
C29 H29C 0.9600
C30 H30A 0.9600
C30 H30B 0.9600
C30 H30C 0.9600
C31 H31A 0.9600
C31 H31B 0.9600
C31 H31C 0.9600
C32 H32A 0.9600
C32 H32B 0.9600
C32 H32C 0.9600

loop_
_geom_torsion_atom_site_label_1
_geom_torsion_atom_site_label_2
_geom_torsion_atom_site_label_3
_geom_torsion_atom_site_label_4
_geom_torsion
C9 N2 C1 N1 164.9(8)
Ir1 N2 C1 N1 -4.6(6)
C9 N2 C1 N3 -18.9(14)
Ir1 N2 C1 N3 171.5(7)
C9 N2 C1 Ir1 169.6(10)
C2 N1 C1 N2 162.1(7)
Ir1 N1 C1 N2 4.6(6)
C2 N1 C1 N3 -14.2(13)
Ir1 N1 C1 N3 -171.7(7)
C2 N1 C1 Ir1 157.5(9)
C16 N3 C1 N2 -11.6(13)
C16 N3 C1 N1 164.0(8)
C1 N1 C2 C7 -139.8(8)
Ir1 N1 C2 C7 9.9(10)
C1 N1 C2 C3 48.0(12)
Ir1 N1 C2 C3 -162.2(6)
C8 O1 C3 C4 22.8(11)
C8 O1 C3 C2 -160.4(7)
C7 C2 C3 O1 -174.7(7)
N1 C2 C3 O1 -2.6(12)
C7 C2 C3 C4 2.1(12)
N1 C2 C3 C4 174.2(8)
O1 C3 C4 C5 174.6(8)
C2 C3 C4 C5 -2.0(14)
C3 C4 C5 C6 0.3(15)
C4 C5 C6 C7 1.2(15)
C5 C6 C7 C2 -1.1(14)
C3 C2 C7 C6 -0.5(12)
N1 C2 C7 C6 -173.5(8)
C1 N2 C9 C14 133.0(9)
Ir1 N2 C9 C14 -61.1(10)
C1 N2 C9 C10 -50.0(12)
Ir1 N2 C9 C10 115.8(8)
C15 O2 C10 C11 3.7(14)
C15 O2 C10 C9 -175.1(8)
C14 C9 C10 O2 176.6(7)
N2 C9 C10 O2 -0.3(11)
C14 C9 C10 C11 -2.3(12)
N2 C9 C10 C11 -179.2(8)
O2 C10 C11 C12 -177.7(9)
C9 C10 C11 C12 1.1(15)
C10 C11 C12 C13 -0.2(17)
C11 C12 C13 C14 0.6(16)
C10 C9 C14 C13 2.7(12)
N2 C9 C14 C13 179.6(7)
C12 C13 C14 C9 -1.8(14)
C1 N3 C16 C21 -48.4(13)
C1 N3 C16 C17 133.8(9)
C22 O3 C17 C18 6.2(14)
C22 O3 C17 C16 -175.0(8)
C21 C16 C17 O3 -177.1(8)
N3 C16 C17 O3 0.9(12)
C21 C16 C17 C18 1.8(13)
N3 C16 C17 C18 179.7(8)
O3 C17 C18 C19 177.8(10)
C16 C17 C18 C19 -0.9(15)
C17 C18 C19 C20 -0.5(17)
C18 C19 C20 C21 1.1(17)
C19 C20 C21 C16 -0.2(15)
N3 C16 C21 C20 -179.0(9)
C17 C16 C21 C20 -1.2(13)
C27 C23 C24 C25 1.9(9)
C28 C23 C24 C25 175.9(8)
Ir1 C23 C24 C25 -61.1(5)
C27 C23 C24 C29 -178.3(8)
C28 C23 C24 C29 -4.3(14)
Ir1 C23 C24 C29 118.8(10)
C27 C23 C24 Ir1 63.0(6)
C28 C23 C24 Ir1 -123.0(9)
C23 C24 C25 C26 -0.9(9)
C29 C24 C25 C26 179.2(8)
Ir1 C24 C25 C26 -61.2(6)
C23 C24 C25 C30 -174.9(8)
C29 C24 C25 C30 5.2(15)
Ir1 C24 C25 C30 124.8(9)
C23 C24 C25 Ir1 60.3(6)
C29 C24 C25 Ir1 -119.6(9)
C24 C25 C26 C27 -0.4(9)
C30 C25 C26 C27 173.7(8)
Ir1 C25 C26 C27 -60.9(6)
C24 C25 C26 C31 -177.3(8)
C30 C25 C26 C31 -3.2(14)
Ir1 C25 C26 C31 122.2(9)
C24 C25 C26 Ir1 60.5(6)
C30 C25 C26 Ir1 -125.4(9)
C25 C26 C27 C23 1.6(9)
C31 C26 C27 C23 178.5(8)
Ir1 C26 C27 C23 -58.7(6)
C25 C26 C27 C32 -176.9(9)
C31 C26 C27 C32 0.0(15)
Ir1 C26 C27 C32 122.8(9)
C25 C26 C27 Ir1 60.3(6)
C31 C26 C27 Ir1 -122.7(9)
C24 C23 C27 C26 -2.1(9)
C28 C23 C27 C26 -176.2(8)
Ir1 C23 C27 C26 60.0(6)
C24 C23 C27 C32 176.4(8)
C28 C23 C27 C32 2.4(14)
Ir1 C23 C27 C32 -121.5(9)
C24 C23 C27 Ir1 -62.1(5)
C28 C23 C27 Ir1 123.8(9)
